data_1507439
loop_
_publ_author_name
'Hong, Bor-Cherng'
'Shr, Yeong-Jou'
'Liao, Ju-Hsiou'

_publ_section_title
;
 Unprecedented Microwave Effects on the Cycloaddition of Fulvenes. A New
 Approach to the Construction of Polycyclic Ring Systems
;
_journal_issue 4
_journal_name_full 'Organic Letters'
_journal_page_first 663
_journal_paper_doi 10.1021/ol017304q
_journal_volume 4
_journal_year 2002
_chemical_formula_sum 'C20 H23 N O2'
_chemical_formula_weight 309.39
_chemical_name_systematic
; 
 ? 
;
_space_group_IT_number 2
_symmetry_space_group_name_Hall '-P 1'
_symmetry_space_group_name_H-M 'P -1'
_atom_sites_solution_hydrogens geom
_atom_sites_solution_primary direct
_atom_sites_solution_secondary difmap
_audit_creation_method SHELXL
_cell_angle_alpha 99.55(2)
_cell_angle_beta 105.59(2)
_cell_angle_gamma 95.60(2)
_cell_formula_units_Z 2
_cell_length_a 7.905(2)
_cell_length_b 8.227(2)
_cell_length_c 13.861(3)
_cell_measurement_temperature 293(2)
_cell_volume 846.6(4)
_computing_structure_refinement 'SHELXL-93 (Sheldrick, 1993)'
_computing_structure_solution 'SHELXS-86 (Sheldrick, 1990)'
_diffrn_ambient_temperature 293(2)
_diffrn_radiation_monochromator graphite
_diffrn_radiation_source 'fine-focus sealed tube'
_diffrn_radiation_type MoK\a
_diffrn_radiation_wavelength 0.71073
_diffrn_reflns_av_R_equivalents 0.0436
_diffrn_reflns_av_sigmaI/netI 0.1163
_diffrn_reflns_limit_h_max 8
_diffrn_reflns_limit_h_min -1
_diffrn_reflns_limit_k_max 8
_diffrn_reflns_limit_k_min -8
_diffrn_reflns_limit_l_max 14
_diffrn_reflns_limit_l_min -14
_diffrn_reflns_number 2779
_diffrn_reflns_theta_max 22.49
_diffrn_reflns_theta_min 1.56
_exptl_absorpt_coefficient_mu 0.078
_exptl_crystal_density_diffrn 1.214
_exptl_crystal_F_000 332
_refine_diff_density_max 0.272
_refine_diff_density_min -0.254
_refine_diff_density_rms 0.050
_refine_ls_extinction_coef 0.0115(10)
_refine_ls_extinction_expression Fc^*^=kFc[1+0.001xFc^2^\l^3^/sin(2\q)]^-1/4^
_refine_ls_extinction_method SHELXL
_refine_ls_goodness_of_fit_all 1.509
_refine_ls_goodness_of_fit_obs 2.015
_refine_ls_matrix_type full
_refine_ls_number_parameters 213
_refine_ls_number_reflns 2207
_refine_ls_number_restraints 0
_refine_ls_restrained_S_all 5.529
_refine_ls_restrained_S_obs 2.015
_refine_ls_R_factor_all 0.1739
_refine_ls_R_factor_obs 0.0787
_refine_ls_shift/esd_max 0.002
_refine_ls_shift/esd_mean 0.000
_refine_ls_structure_factor_coef Fsqd
_refine_ls_weighting_details 'w=1/[\s^2^(Fo^2^)+(0.0000P)^2^+0.0000P] where P=(Fo^2^+2Fc^2^)/3'
_refine_ls_weighting_scheme calc
_refine_ls_wR_factor_all 0.3827
_refine_ls_wR_factor_obs 0.0924
_reflns_number_observed 1087
_reflns_number_total 2209
_reflns_observed_criterion >2sigma(I)
_cod_data_source_file ol017304q_s2.cif
_cod_data_source_block yjs2
_cod_depositor_comments
;
The following automatic conversions were performed:

'_refine_ls_weighting_scheme' value 'calc
w=1/[\s^2^(Fo^2^)+(0.0000P)^2^+0.0000P] where P=(Fo^2^+2Fc^2^)/3' was
changed to 'calc'. New tag '_refine_ls_weighting_details' was
created. The value of the new tag was set to
'w=1/[\s^2^(Fo^2^)+(0.0000P)^2^+0.0000P] where P=(Fo^2^+2Fc^2^)/3'.

Automatic conversion script
Id: cif_fix_values 3143 2015-03-26 13:38:13Z robertas 
;
_cod_original_cell_volume 846.6(3)
_cod_database_code 1507439

loop_
_symmetry_equiv_pos_as_xyz
'x, y, z'
'-x, -y, -z'

loop_
_atom_site_aniso_label
_atom_site_aniso_U_11
_atom_site_aniso_U_22
_atom_site_aniso_U_33
_atom_site_aniso_U_23
_atom_site_aniso_U_13
_atom_site_aniso_U_12
N 0.053(4) 0.053(3) 0.052(4) 0.022(3) 0.006(3) 0.015(3)
O1 0.085(4) 0.086(4) 0.059(3) 0.026(3) 0.005(3) 0.048(3)
O2 0.072(4) 0.107(4) 0.055(3) 0.036(3) 0.021(3) 0.022(3)
C1 0.072(6) 0.040(4) 0.058(5) 0.022(4) 0.008(5) 0.014(4)
C2 0.062(5) 0.034(4) 0.050(4) 0.016(3) 0.000(4) 0.008(3)
C3 0.043(4) 0.060(4) 0.051(4) 0.028(3) 0.007(4) -0.004(4)
C4 0.058(5) 0.058(5) 0.057(5) 0.036(4) 0.010(4) 0.005(4)
C5 0.042(4) 0.051(4) 0.040(4) 0.018(3) 0.014(3) 0.013(3)
C6 0.036(4) 0.033(4) 0.039(4) 0.018(3) 0.009(3) 0.011(3)
C7 0.049(4) 0.045(4) 0.039(4) 0.018(3) 0.016(3) 0.016(3)
C8 0.034(4) 0.052(4) 0.054(4) 0.023(3) 0.004(4) 0.002(3)
C9 0.043(4) 0.047(4) 0.044(4) 0.017(3) 0.000(3) 0.011(3)
C10 0.064(5) 0.075(5) 0.033(4) 0.018(3) 0.004(4) 0.029(4)
C11 0.060(5) 0.074(5) 0.065(5) 0.049(4) 0.008(4) 0.009(4)
C12 0.072(6) 0.052(4) 0.058(5) 0.028(4) 0.007(4) 0.021(4)
C13 0.044(4) 0.064(4) 0.052(4) 0.022(4) 0.013(4) 0.014(4)
C14 0.052(5) 0.059(4) 0.048(4) 0.026(4) 0.009(4) 0.017(4)
C15 0.055(5) 0.055(4) 0.049(4) 0.022(3) -0.004(4) 0.011(4)
C16 0.054(5) 0.115(6) 0.093(6) 0.048(5) -0.010(5) 0.007(5)
C17 0.124(7) 0.086(5) 0.065(5) 0.019(4) -0.003(5) 0.030(5)
C18 0.049(4) 0.052(4) 0.058(4) 0.028(4) 0.015(4) 0.009(4)
C19 0.052(5) 0.109(6) 0.091(5) 0.049(4) 0.015(4) -0.010(4)
C20 0.103(6) 0.051(4) 0.070(4) 0.003(4) 0.011(5) 0.003(4)

loop_
_atom_site_label
_atom_site_type_symbol
_atom_site_fract_x
_atom_site_fract_y
_atom_site_fract_z
_atom_site_U_iso_or_equiv
_atom_site_thermal_displace_type
_atom_site_occupancy
_atom_site_calc_flag
_atom_site_refinement_flags
N N 0.2119(7) 0.4079(6) 0.0216(4) 0.0526(15) Uani 1 d .
H1 H 0.0952(93) 0.4067(75) -0.0442(53) 0.143(28) Uiso 1 d .
O1 O 0.0711(6) 0.5121(5) 0.1380(3) 0.076(2) Uani 1 d .
O2 O 0.3999(6) 0.2860(5) -0.0591(3) 0.075(2) Uani 1 d .
C1 C 0.2006(9) 0.4608(7) 0.1192(5) 0.057(2) Uani 1 d .
C2 C 0.3703(8) 0.4422(6) 0.1943(4) 0.051(2) Uani 1 d .
H2A H 0.4320(8) 0.5502(6) 0.2368(4) 0.061 Uiso 1 calc R
C3 C 0.4832(8) 0.3625(7) 0.1285(4) 0.052(2) Uani 1 d .
H3A H 0.5973(8) 0.4331(7) 0.1412(4) 0.062 Uiso 1 calc R
C4 C 0.3678(9) 0.3436(8) 0.0178(5) 0.056(2) Uani 1 d .
C5 C 0.3480(7) 0.3129(6) 0.2603(4) 0.042(2) Uani 1 d .
H5A H 0.2489(7) 0.3200(6) 0.2899(4) 0.051 Uiso 1 calc R
C6 C 0.3327(8) 0.1545(7) 0.1823(4) 0.0346(15) Uani 1 d .
C7 C 0.5092(7) 0.1933(6) 0.1620(4) 0.042(2) Uani 1 d .
H7A H 0.5381(7) 0.1077(6) 0.1133(4) 0.050 Uiso 1 calc R
C8 C 0.6426(7) 0.2408(6) 0.2696(4) 0.047(2) Uani 1 d .
H8A H 0.7415(7) 0.3224(6) 0.2694(4) 0.057 Uiso 1 calc R
C9 C 0.5335(7) 0.3247(7) 0.3382(4) 0.046(2) Uani 1 d .
H9A H 0.5853(7) 0.4417(7) 0.3668(4) 0.055 Uiso 1 calc R
C10 C 0.5593(8) 0.2214(8) 0.4257(4) 0.057(2) Uani 1 d .
H10A H 0.5342(8) 0.2731(8) 0.4884(4) 0.068 Uiso 1 calc R
C11 C 0.4711(9) 0.0444(8) 0.3795(5) 0.064(2) Uani 1 d .
H11A H 0.3697(9) -0.0074(8) 0.3904(5) 0.077 Uiso 1 calc R
C12 C 0.5626(9) -0.0248(7) 0.3209(5) 0.060(2) Uani 1 d .
H12A H 0.5363(9) -0.1329(7) 0.2824(5) 0.072 Uiso 1 calc R
C13 C 0.7168(8) 0.1031(7) 0.3279(4) 0.052(2) Uani 1 d .
H13A H 0.8187(8) 0.0593(7) 0.3112(4) 0.062 Uiso 1 calc R
C14 C 0.7521(8) 0.1990(7) 0.4356(4) 0.052(2) Uani 1 d .
C15 C 0.9016(9) 0.2545(7) 0.5103(5) 0.055(2) Uani 1 d .
C16 C 1.0806(8) 0.2240(8) 0.4995(5) 0.090(2) Uani 1 d .
H16A H 1.1708(8) 0.2743(8) 0.5620(5) 0.109 Uiso 1 calc R
H16B H 1.1021(8) 0.2719(8) 0.4445(5) 0.109 Uiso 1 calc R
H16C H 1.0831(8) 0.1062(8) 0.4851(5) 0.109 Uiso 1 calc R
C17 C 0.9043(9) 0.3543(7) 0.6131(4) 0.096(3) Uani 1 d .
H17A H 1.0245(9) 0.3826(7) 0.6564(4) 0.115 Uiso 1 calc R
H17B H 0.8353(9) 0.2890(7) 0.6444(4) 0.115 Uiso 1 calc R
H17C H 0.8547(9) 0.4545(7) 0.6036(4) 0.115 Uiso 1 calc R
C18 C 0.2053(8) 0.0277(8) 0.1412(5) 0.051(2) Uani 1 d .
C19 C 0.0414(7) 0.0087(7) 0.1766(5) 0.083(2) Uani 1 d .
H19A H -0.0357(7) -0.0915(7) 0.1374(5) 0.100 Uiso 1 calc R
H19B H -0.0195(7) 0.1029(7) 0.1673(5) 0.100 Uiso 1 calc R
H19C H 0.0750(7) 0.0026(7) 0.2477(5) 0.100 Uiso 1 calc R
C20 C 0.2187(8) -0.1177(7) 0.0636(4) 0.079(2) Uani 1 d .
H20A H 0.1114(8) -0.1963(7) 0.0436(4) 0.095 Uiso 1 calc R
H20B H 0.3177(8) -0.1707(7) 0.0929(4) 0.095 Uiso 1 calc R
H20C H 0.2357(8) -0.0791(7) 0.0047(4) 0.095 Uiso 1 calc R

loop_
_atom_type_symbol
_atom_type_description
_atom_type_scat_dispersion_real
_atom_type_scat_dispersion_imag
_atom_type_scat_source
C C 0.0033 0.0016 'International Tables Vol C Tables 4.2.6.8 and 6.1.1.4'
H H 0.0000 0.0000 'International Tables Vol C Tables 4.2.6.8 and 6.1.1.4'
O O 0.0106 0.0060 'International Tables Vol C Tables 4.2.6.8 and 6.1.1.4'
N N 0.0061 0.0033 'International Tables Vol C Tables 4.2.6.8 and 6.1.1.4'

loop_
_geom_angle_atom_site_label_1
_geom_angle_atom_site_label_2
_geom_angle_atom_site_label_3
_geom_angle
C1 N C4 114.4(6)
O1 C1 N 123.9(6)
O1 C1 C2 127.4(7)
N C1 C2 108.6(7)
C1 C2 C5 114.0(5)
C1 C2 C3 105.3(5)
C5 C2 C3 103.0(4)
C4 C3 C2 104.6(5)
C4 C3 C7 113.4(5)
C2 C3 C7 104.0(4)
O2 C4 N 124.6(6)
O2 C4 C3 128.3(7)
N C4 C3 107.1(6)
C6 C5 C2 99.1(4)
C6 C5 C9 104.0(4)
C2 C5 C9 105.7(4)
C18 C6 C7 130.5(5)
C18 C6 C5 132.1(6)
C7 C6 C5 97.3(4)
C6 C7 C8 103.7(4)
C6 C7 C3 98.6(4)
C8 C7 C3 104.5(4)
C7 C8 C13 120.9(4)
C7 C8 C9 104.0(4)
C13 C8 C9 102.5(4)
C5 C9 C8 102.4(4)
C5 C9 C10 120.5(5)
C8 C9 C10 102.4(4)
C11 C10 C14 99.4(5)
C11 C10 C9 108.6(4)
C14 C10 C9 97.6(4)
C12 C11 C10 108.2(6)
C11 C12 C13 107.5(6)
C12 C13 C14 100.7(5)
C12 C13 C8 108.0(4)
C14 C13 C8 98.3(4)
C15 C14 C13 131.8(6)
C15 C14 C10 132.5(6)
C13 C14 C10 95.5(5)
C14 C15 C16 122.7(6)
C14 C15 C17 122.2(7)
C16 C15 C17 115.1(6)
C6 C18 C20 123.0(6)
C6 C18 C19 122.0(6)
C20 C18 C19 114.7(6)

loop_
_geom_bond_atom_site_label_1
_geom_bond_atom_site_label_2
_geom_bond_distance
N C1 1.380(7)
N C4 1.398(7)
O1 C1 1.219(7)
O2 C4 1.194(7)
C1 C2 1.500(7)
C2 C5 1.540(6)
C2 C3 1.553(7)
C3 C4 1.533(7)
C3 C7 1.554(6)
C5 C6 1.521(7)
C5 C9 1.553(6)
C6 C18 1.310(7)
C6 C7 1.510(7)
C7 C8 1.540(6)
C8 C13 1.568(6)
C8 C9 1.570(7)
C9 C10 1.574(6)
C10 C11 1.507(7)
C10 C14 1.525(7)
C11 C12 1.324(7)
C12 C13 1.502(7)
C13 C14 1.508(7)
C14 C15 1.326(7)
C15 C16 1.502(8)
C15 C17 1.515(7)
C18 C20 1.503(7)
C18 C19 1.507(7)
